data_9013293
loop_
_publ_author_name
'Bonazzi, P.'
'Holtstam, D.'
'Bindi, L.'
'Nysten, P.'
'Capitani, G.'

_publ_section_title
;Multi-analytical approach to solve the puzzle of an allanite-subgroup mineral
 from Kesebol, Vastra Gotaland, Sweden Locality: Kesebol, Vastra Gotaland,
 Sweden Note: K5-600 sample, annealing under inert temperature
;
_journal_name_full 'American Mineralogist'
_journal_page_first 121
_journal_page_last 134
_journal_paper_doi 10.2138/am.2009.2998
_journal_volume 94
_journal_year 2009
_chemical_compound_source 'Kesebol, Vastra Gotaland, Sweden'
_chemical_formula_sum 'Al1.081 Ca0.701 Ce0.787 Fe0.123 Mn2.308 O13 Si3'
_chemical_name_mineral 'Allanite-subgroup mineral'
_space_group_IT_number 11
_symmetry_space_group_name_Hall '-P 2yb'
_symmetry_space_group_name_H-M 'P 1 21/m 1'
_cell_angle_alpha 90
_cell_angle_beta 114.42
_cell_angle_gamma 90
_cell_length_a 8.950
_cell_length_b 5.770
_cell_length_c 10.194
_cell_formula_units_Z 2
_cell_volume 479.338
_database_code_amcsd 0004808
_exptl_crystal_density_diffrn 4.112
_cod_original_formula_sum 'Mn2.308 Ca.701 Ce.787 Fe.123 Al1.081 Si3 O13'
_cod_database_code 9013293

loop_
_space_group_symop_operation_xyz
x,y,z
x,1/2-y,z
-x,1/2+y,-z
-x,-y,-z

loop_
_atom_site_aniso_label
_atom_site_aniso_U_11
_atom_site_aniso_U_22
_atom_site_aniso_U_33
_atom_site_aniso_U_12
_atom_site_aniso_U_13
_atom_site_aniso_U_23
MnA1 0.02570 0.01315 0.01732 0.00000 0.01257 0.00000
CaA1 0.02570 0.01315 0.01732 0.00000 0.01257 0.00000
CaA2 0.01258 0.02232 0.01297 0.00000 0.00223 0.00000
CeA2 0.01258 0.02232 0.01297 0.00000 0.00223 0.00000
FeM2 0.00998 0.00989 0.01313 0.00059 0.00281 -0.00031
AlM2 0.00998 0.00989 0.01313 0.00059 0.00281 -0.00031
AlM1 0.01025 0.01172 0.01508 -0.00092 0.00359 -0.00048
MnM1 0.01025 0.01172 0.01508 -0.00092 0.00359 -0.00048
MnM3 0.01310 0.01473 0.01413 0.00000 -0.00216 0.00000
AlM3 0.01310 0.01473 0.01413 0.00000 -0.00216 0.00000
Si1 0.01082 0.00967 0.01154 0.00000 0.00241 0.00000
Si2 0.01141 0.01182 0.01287 0.00000 0.00378 0.00000
Si3 0.00802 0.01123 0.01054 0.00000 0.00341 0.00000
O1 0.01596 0.01217 0.02538 0.00205 0.00812 0.00100
O2 0.01595 0.01651 0.01674 -0.00344 0.00546 -0.00134
O3 0.01524 0.01296 0.01870 0.00159 -0.00190 -0.00184
O4 0.01406 0.01540 0.01768 0.00000 0.00323 0.00000
O5 0.01389 0.01598 0.01329 0.00000 0.00308 0.00000
O6 0.01462 0.01417 0.01624 0.00000 0.00850 0.00000
O7 0.01587 0.02006 0.01351 0.00000 0.00095 0.00000
O8 0.01994 0.05416 0.02410 0.00000 0.01388 0.00000
O9 0.02155 0.02743 0.01672 0.00000 0.00790 0.00000
O10 0.01185 0.01378 0.01421 0.00000 0.00417 0.00000

loop_
_atom_site_label
_atom_site_fract_x
_atom_site_fract_y
_atom_site_fract_z
_atom_site_occupancy
_atom_site_U_iso_or_equiv
MnA1 0.76013 0.75000 0.15246 0.51174 0.01750
CaA1 0.76013 0.75000 0.15246 0.48826 0.01750
CaA2 0.59383 0.75000 0.42672 0.21280 0.01697
CeA2 0.59383 0.75000 0.42672 0.78720 0.01697
FeM2 0.00000 0.00000 0.50000 0.12330 0.01165
AlM2 0.00000 0.00000 0.50000 0.87670 0.01165
AlM1 0.00000 0.00000 0.00000 0.20374 0.01289
MnM1 0.00000 0.00000 0.00000 0.79626 0.01289
MnM3 0.30961 0.25000 0.21299 0.99978 0.01657
AlM3 0.30961 0.25000 0.21299 0.00022 0.01657
Si1 0.34418 0.75000 0.03733 1.00000 0.01141
Si2 0.69125 0.25000 0.27925 1.00000 0.01245
Si3 0.19079 0.75000 0.32560 1.00000 0.01007
O1 0.24023 0.98931 0.02737 1.00000 0.01797
O2 0.31501 0.97290 0.36400 1.00000 0.01683
O3 0.80141 0.01511 0.33329 1.00000 0.01860
O4 0.05723 0.25000 0.13479 1.00000 0.01682
O5 0.04999 0.75000 0.15629 1.00000 0.01523
O6 0.07552 0.75000 0.41641 1.00000 0.01431
O7 0.51285 0.75000 0.17851 1.00000 0.01818
O8 0.55057 0.25000 0.33633 1.00000 0.03114
O9 0.60957 0.25000 0.10203 1.00000 0.02190
O10 0.09089 0.25000 0.43331 1.00000 0.01369

loop_
_cod_related_entry_id
_cod_related_entry_database
_cod_related_entry_code
1 AMCSD 0004808
